data_2240172
loop_
_publ_author_name
'Ezemobi, Fortune'
'North, Henry'
'Scott, Kenneth R.'
'Wutoh, Anthohy K.'
'Butcher, Ray J.'

_publ_section_title
;
 Crystal structures of 2-methoxyisoindoline-1,3-dione,
 1,3-dioxoisoindolin-2-yl methyl carbonate and
 1,3-dioxo-2,3-dihydro-1H-benzo[de]isoquinolin-2-yl methyl carbonate:
 three anticonvulsant compounds
;
_journal_coeditor_code SU2795
_journal_issue 12
_journal_name_full 'Acta Crystallographica Section E Structure Reports Online'
_journal_page_first 456
_journal_paper_doi 10.1107/S1600536814023769
_journal_volume 70
_journal_year 2014
_chemical_formula_iupac 'C9 H7 N O3'
_chemical_formula_moiety 'C9 H7 N O3'
_chemical_formula_sum 'C9 H7 N O3'
_chemical_formula_weight 177.16
_chemical_name_systematic
;
2-Methoxyisoindoline-1,3-dione
;
_space_group_crystal_system orthorhombic
_space_group_IT_number 19
_space_group_name_Hall 'P 2ac 2ab'
_space_group_name_H-M_alt 'P 21 21 21'
_symmetry_space_group_name_Hall 'P 2ac 2ab'
_symmetry_space_group_name_H-M 'P 21 21 21'
_atom_sites_solution_hydrogens geom
_audit_creation_method SHELXL-2013
_cell_angle_alpha 90
_cell_angle_beta 90
_cell_angle_gamma 90
_cell_formula_units_Z 4
_cell_length_a 4.2987(4)
_cell_length_b 7.0243(10)
_cell_length_c 27.587(4)
_cell_measurement_reflns_used 1634
_cell_measurement_temperature 123(2)
_cell_measurement_theta_max 31.0583
_cell_measurement_theta_min 3.2479
_cell_volume 833.00(19)
_computing_cell_refinement
;
CrysAlis PRO (Agilent, 2012)
;
_computing_data_collection
;
CrysAlis PRO (Agilent, 2012)
;
_computing_data_reduction
;
CrysAlis PRO (Agilent, 2012)
;
_computing_molecular_graphics
;
SHELXTL (Sheldrick, 2008)
;
_computing_publication_material
;
SHELXTL (Sheldrick, 2008)
;
_computing_structure_refinement
;
SHELXL2013 (Sheldrick, 2008)
;
_computing_structure_solution
;
SUPERFLIP (Palatinus & Chapuis, 2007)
;
_diffrn_ambient_temperature 123(2)
_diffrn_detector_area_resol_mean 10.5081
_diffrn_measured_fraction_theta_full 0.979
_diffrn_measured_fraction_theta_max 0.885
_diffrn_measurement_device_type 'Agilent Xcalibur (Ruby, Gemini)'
_diffrn_measurement_method '\w scans'
_diffrn_radiation_type MoK\a
_diffrn_radiation_wavelength 0.71073
_diffrn_reflns_av_R_equivalents 0.0872
_diffrn_reflns_limit_h_max 5
_diffrn_reflns_limit_h_min -5
_diffrn_reflns_limit_k_max 9
_diffrn_reflns_limit_k_min -10
_diffrn_reflns_limit_l_max 38
_diffrn_reflns_limit_l_min -25
_diffrn_reflns_number 5145
_diffrn_reflns_theta_full 25.500
_diffrn_reflns_theta_max 31.135
_diffrn_reflns_theta_min 3.255
_exptl_absorpt_coefficient_mu 0.108
_exptl_absorpt_correction_T_max 0.996
_exptl_absorpt_correction_T_min 0.946
_exptl_absorpt_correction_type analytical
_exptl_absorpt_process_details
;
(CrysAlis PRO; Agilent, 2012)
;
_exptl_crystal_colour colorless
_exptl_crystal_density_diffrn 1.413
_exptl_crystal_description plate
_exptl_crystal_F_000 368
_exptl_crystal_size_max 0.6575
_exptl_crystal_size_mid 0.2334
_exptl_crystal_size_min 0.0399
_refine_diff_density_max 0.501
_refine_diff_density_min -0.335
_refine_ls_extinction_method none
_refine_ls_goodness_of_fit_ref 1.126
_refine_ls_hydrogen_treatment constr
_refine_ls_matrix_type full
_refine_ls_number_parameters 119
_refine_ls_number_reflns 2259
_refine_ls_number_restraints 0
_refine_ls_restrained_S_all 1.126
_refine_ls_R_factor_all 0.1098
_refine_ls_R_factor_gt 0.0989
_refine_ls_shift/su_max 0.000
_refine_ls_shift/su_mean 0.000
_refine_ls_structure_factor_coef Fsqd
_refine_ls_weighting_details 'w=1/[\s^2^(Fo^2^)+(0.0842P)^2^+1.0430P] where P=(Fo^2^+2Fc^2^)/3'
_refine_ls_weighting_scheme calc
_refine_ls_wR_factor_gt 0.2209
_refine_ls_wR_factor_ref 0.2287
_reflns_number_gt 1989
_reflns_number_total 2259
_reflns_threshold_expression I>2\s(I)
_cod_data_source_file su2795sup1.cif
_cod_data_source_block 1
_cod_original_cell_volume 832.98(19)
_cod_database_code 2240172
_cod_database_fobs_code 2240172
_shelx_space_group_comment
;
The symmetry employed for this shelxl refinement is uniquely defined
by the following loop, which should always be used as a source of
symmetry information in preference to the above space-group names.
They are only intended as comments.
;
_shelxl_version_number .2013

loop_
_space_group_symop_operation_xyz
'x, y, z'
'-x+1/2, -y, z+1/2'
'x+1/2, -y+1/2, -z'
'-x, y+1/2, -z+1/2'

loop_
_atom_site_type_symbol
_atom_site_label
_atom_site_fract_x
_atom_site_fract_y
_atom_site_fract_z
_atom_site_U_iso_or_equiv
_atom_site_adp_type
_atom_site_calc_flag
_atom_site_occupancy
O O1 0.6646(10) 0.6034(6) 0.30567(13) 0.0417(10) Uani d 1
O O2 0.6859(9) 0.0978(4) 0.41116(14) 0.0358(9) Uani d 1
O O3 0.9419(9) 0.2430(6) 0.32341(14) 0.0413(10) Uani d 1
N N1 0.7177(10) 0.3273(6) 0.35101(15) 0.0293(9) Uani d 1
C C1 0.6031(12) 0.5105(7) 0.34055(17) 0.0284(10) Uani d 1
C C2 0.3946(11) 0.5531(6) 0.38248(16) 0.0229(9) Uani d 1
C C3 0.2197(12) 0.7156(6) 0.39295(18) 0.0306(11) Uani d 1
H H3A 0.2110 0.8199 0.3711 0.037 Uiso calc 1
C C4 0.0601(13) 0.7184(6) 0.4364(2) 0.0318(11) Uani d 1
H H4A -0.0591 0.8278 0.4445 0.038 Uiso calc 1
C C5 0.0684(12) 0.5655(6) 0.46879(18) 0.0275(10) Uani d 1
H H5A -0.0436 0.5722 0.4984 0.033 Uiso calc 1
C C6 0.2410(10) 0.4030(6) 0.45760(16) 0.0250(9) Uani d 1
H H6A 0.2465 0.2977 0.4792 0.030 Uiso calc 1
C C7 0.4026(11) 0.3989(6) 0.41468(16) 0.0229(9) Uani d 1
C C8 0.6130(11) 0.2513(6) 0.39447(17) 0.0247(9) Uani d 1
C C9 0.8051(17) 0.1214(10) 0.2870(2) 0.0532(18) Uani d 1
H H9A 0.9693 0.0701 0.2661 0.080 Uiso calc 1
H H9B 0.6583 0.1952 0.2674 0.080 Uiso calc 1
H H9C 0.6948 0.0162 0.3028 0.080 Uiso calc 1

loop_
_atom_site_aniso_label
_atom_site_aniso_U_11
_atom_site_aniso_U_22
_atom_site_aniso_U_33
_atom_site_aniso_U_12
_atom_site_aniso_U_13
_atom_site_aniso_U_23
O1 0.039(2) 0.049(2) 0.0379(19) -0.010(2) 0.0000(17) 0.0107(16)
O2 0.0325(19) 0.0155(14) 0.059(2) 0.0085(16) -0.0026(17) 0.0010(15)
O3 0.028(2) 0.051(2) 0.045(2) 0.005(2) 0.0082(16) -0.0136(17)
N1 0.022(2) 0.030(2) 0.036(2) 0.0038(17) 0.0013(16) -0.0028(16)
C1 0.0186(19) 0.034(2) 0.033(2) -0.007(2) -0.0037(18) 0.0048(18)
C2 0.0163(18) 0.0171(19) 0.035(2) -0.0029(16) -0.0069(17) 0.0032(16)
C3 0.031(3) 0.0115(18) 0.049(3) -0.0008(18) -0.014(2) 0.0041(17)
C4 0.028(3) 0.013(2) 0.054(3) 0.0040(19) -0.011(2) -0.0085(19)
C5 0.021(2) 0.019(2) 0.043(3) -0.0001(17) -0.0024(19) -0.0055(18)
C6 0.019(2) 0.0183(19) 0.038(2) -0.0048(18) -0.0031(18) -0.0007(16)
C7 0.021(2) 0.0122(17) 0.035(2) 0.0024(19) -0.0075(17) -0.0009(16)
C8 0.0183(19) 0.019(2) 0.037(2) -0.0023(17) -0.0044(18) -0.0035(17)
C9 0.050(4) 0.062(4) 0.047(3) -0.011(4) 0.010(3) -0.025(3)

loop_
_atom_type_symbol
_atom_type_description
_atom_type_scat_dispersion_real
_atom_type_scat_dispersion_imag
_atom_type_scat_source
C C 0.0033 0.0016 'International Tables Vol C Tables 4.2.6.8 and 6.1.1.4'
H H 0.0000 0.0000 'International Tables Vol C Tables 4.2.6.8 and 6.1.1.4'
N N 0.0061 0.0033 'International Tables Vol C Tables 4.2.6.8 and 6.1.1.4'
O O 0.0106 0.0060 'International Tables Vol C Tables 4.2.6.8 and 6.1.1.4'

loop_
_geom_angle_atom_site_label_1
_geom_angle_atom_site_label_2
_geom_angle_atom_site_label_3
_geom_angle
N1 O3 C9 110.9(4)
O3 N1 C8 123.0(4)
O3 N1 C1 122.0(4)
C8 N1 C1 114.5(4)
O1 C1 N1 126.0(5)
O1 C1 C2 130.4(5)
N1 C1 C2 103.6(4)
C3 C2 C7 120.9(4)
C3 C2 C1 130.3(4)
C7 C2 C1 108.7(4)
C4 C3 C2 117.3(4)
C4 C3 H3A 121.3
C2 C3 H3A 121.3
C3 C4 C5 122.1(4)
C3 C4 H4A 119.0
C5 C4 H4A 119.0
C6 C5 C4 120.0(5)
C6 C5 H5A 120.0
C4 C5 H5A 120.0
C7 C6 C5 118.5(4)
C7 C6 H6A 120.8
C5 C6 H6A 120.8
C6 C7 C2 121.2(4)
C6 C7 C8 130.3(4)
C2 C7 C8 108.5(4)
O2 C8 N1 125.9(4)
O2 C8 C7 129.4(5)
N1 C8 C7 104.7(4)
O3 C9 H9A 109.5
O3 C9 H9B 109.5
H9A C9 H9B 109.5
O3 C9 H9C 109.5
H9A C9 H9C 109.5
H9B C9 H9C 109.5

loop_
_geom_bond_atom_site_label_1
_geom_bond_atom_site_label_2
_geom_bond_distance
O1 C1 1.193(6)
O2 C8 1.214(5)
O3 N1 1.364(5)
O3 C9 1.444(7)
N1 C8 1.387(6)
N1 C1 1.407(6)
C1 C2 1.494(7)
C2 C3 1.397(6)
C2 C7 1.401(6)
C3 C4 1.381(8)
C3 H3A 0.9500
C4 C5 1.398(7)
C4 H4A 0.9500
C5 C6 1.396(6)
C5 H5A 0.9500
C6 C7 1.373(6)
C6 H6A 0.9500
C7 C8 1.484(6)
C9 H9A 0.9800
C9 H9B 0.9800
C9 H9C 0.9800

loop_
_geom_hbond_atom_site_label_D
_geom_hbond_atom_site_label_H
_geom_hbond_atom_site_label_A
_geom_hbond_site_symmetry_A
_geom_hbond_distance_DH
_geom_hbond_distance_HA
_geom_hbond_distance_DA
_geom_hbond_angle_DHA
C4 H4A O2 1_465 0.95 2.38 3.190(4) 143
C9 H9A O1 4_745 0.98 2.54 3.428(7) 151
C9 H9B O1 4_645 0.98 2.53 3.260(8) 131

loop_
_geom_torsion_atom_site_label_1
_geom_torsion_atom_site_label_2
_geom_torsion_atom_site_label_3
_geom_torsion_atom_site_label_4
_geom_torsion
C9 O3 N1 C8 93.4(6)
C9 O3 N1 C1 -94.8(6)
O3 N1 C1 O1 6.7(8)
C8 N1 C1 O1 179.1(5)
O3 N1 C1 C2 -173.7(4)
C8 N1 C1 C2 -1.2(5)
O1 C1 C2 C3 -1.7(9)
N1 C1 C2 C3 178.6(5)
O1 C1 C2 C7 -179.2(5)
N1 C1 C2 C7 1.1(5)
C7 C2 C3 C4 0.9(7)
C1 C2 C3 C4 -176.4(5)
C2 C3 C4 C5 -0.5(7)
C3 C4 C5 C6 -0.2(7)
C4 C5 C6 C7 0.7(7)
C5 C6 C7 C2 -0.4(7)
C5 C6 C7 C8 177.1(4)
C3 C2 C7 C6 -0.4(7)
C1 C2 C7 C6 177.4(4)
C3 C2 C7 C8 -178.4(4)
C1 C2 C7 C8 -0.6(5)
O3 N1 C8 O2 -6.2(7)
C1 N1 C8 O2 -178.5(4)
O3 N1 C8 C7 173.2(4)
C1 N1 C8 C7 0.9(5)
C6 C7 C8 O2 1.5(8)
C2 C7 C8 O2 179.2(5)
C6 C7 C8 N1 -177.9(5)
C2 C7 C8 N1 -0.1(5)
